data_7124615
loop_
_publ_author_name
'Gautam, R.'
'Chang, T. M.'
'Astashkin, A. V.'
'Lincoln, K. M.'
'Tomat, E.'

_publ_section_title
;
 Propentdyopent: the scaffold of a heme metabolite as an electron
 reservoir in transition metal complexes.
;
_journal_issue 39
_journal_name_full 'Chemical communications (Cambridge, England)'
_journal_page_first 6585
_journal_page_last 6588
_journal_paper_doi 10.1039/c6cc01961g
_journal_volume 52
_journal_year 2016
_chemical_formula_moiety 'C34 H42 N4 Ni O4, 2(C D Cl3)'
_chemical_formula_sum 'C36 H42 Cl6 D2 N4 Ni O4'
_chemical_formula_weight 870.17
_space_group_crystal_system triclinic
_space_group_IT_number 2
_space_group_name_Hall '-P 1'
_space_group_name_H-M_alt 'P -1'
_atom_sites_solution_hydrogens mixed
_audit_creation_date 2015-10-31
_audit_creation_method
;
Olex2 1.2
(compiled 2015.09.30 svn.r3233 for OlexSys, GUI svn.r5103)
;
_audit_update_record
;
2015-10-31 deposited with the CCDC.
2016-04-18 downloaded from the CCDC.
;
_cell_angle_alpha 76.426(2)
_cell_angle_beta 67.944(2)
_cell_angle_gamma 64.685(2)
_cell_formula_units_Z 2
_cell_length_a 12.2982(7)
_cell_length_b 14.0284(7)
_cell_length_c 14.0382(8)
_cell_measurement_reflns_used 5292
_cell_measurement_temperature 100
_cell_measurement_theta_max 24.34
_cell_measurement_theta_min 2.94
_cell_volume 2021.2(2)
_computing_cell_refinement 'SAINT v7.68A (Bruker, 2009)'
_computing_data_reduction 'SAINT v7.68A (Bruker, 2009)'
_computing_molecular_graphics 'Olex2 (Dolomanov et al., 2009)'
_computing_publication_material 'Olex2 (Dolomanov et al., 2009)'
_computing_structure_refinement 'ShelXL (Sheldrick, 2015)'
_computing_structure_solution 'SIR2004 (Burla et al., 2007)'
_diffrn_ambient_temperature 99.69
_diffrn_detector 'CCD area detector'
_diffrn_detector_area_resol_mean 7.9
_diffrn_detector_type 'Bruker SMART CCD 1K area detector'
_diffrn_measured_fraction_theta_full 0.998
_diffrn_measured_fraction_theta_max 0.998
_diffrn_measurement_device 'three-circle diffractometer'
_diffrn_measurement_device_type 'Bruker SMART CCD 1K area detector'
_diffrn_measurement_method '\w scans'
_diffrn_radiation_monochromator graphite
_diffrn_radiation_probe x-ray
_diffrn_radiation_type MoK\a
_diffrn_radiation_wavelength 0.71073
_diffrn_reflns_av_unetI/netI 0.0719
_diffrn_reflns_Laue_measured_fraction_full 0.998
_diffrn_reflns_Laue_measured_fraction_max 0.998
_diffrn_reflns_number 7669
_diffrn_reflns_point_group_measured_fraction_full 0.998
_diffrn_reflns_point_group_measured_fraction_max 0.998
_diffrn_reflns_theta_full 25.712
_diffrn_reflns_theta_max 25.712
_diffrn_reflns_theta_min 1.571
_diffrn_source 'sealed X-ray tube'
_diffrn_source_target Mo
_diffrn_standards_number 0
_exptl_absorpt_coefficient_mu 0.919
_exptl_absorpt_correction_T_max .7455
_exptl_absorpt_correction_T_min .679
_exptl_absorpt_correction_type multi-scan
_exptl_absorpt_process_details
;
 TWINABS-2008/4 (Bruker,2010) was used for absorption correction.
 
For component 1:
 wR2(int) was 0.0881 before and 0.0583 after correction.
 The Ratio of minimum to maximum transmission not present.
 The \l/2 correction factor is Not present
 
For component 2:
 wR2(int) was 0.0910 before and 0.0692 after correction.
 The Ratio of minimum to maximum transmission not present.
 The \l/2 correction factor is Not present
;
_exptl_crystal_description needle
_exptl_crystal_F_000 900
_exptl_crystal_size_max 0.1
_exptl_crystal_size_mid 0.02
_exptl_crystal_size_min 0.01
_refine_diff_density_max 0.894
_refine_diff_density_min -0.690
_refine_diff_density_rms 0.082
_refine_ls_extinction_method none
_refine_ls_goodness_of_fit_ref 1.054
_refine_ls_hydrogen_treatment mixed
_refine_ls_matrix_type full
_refine_ls_number_parameters 504
_refine_ls_number_reflns 7669
_refine_ls_number_restraints 0
_refine_ls_restrained_S_all 1.054
_refine_ls_R_factor_all 0.0849
_refine_ls_R_factor_gt 0.0503
_refine_ls_shift/su_max 0.000
_refine_ls_shift/su_mean 0.000
_refine_ls_structure_factor_coef Fsqd
_refine_ls_weighting_details 'w=1/[\s^2^(Fo^2^)+(0.0377P)^2^+1.9076P] where P=(Fo^2^+2Fc^2^)/3'
_refine_ls_weighting_scheme calc
_refine_ls_wR_factor_gt 0.1010
_refine_ls_wR_factor_ref 0.1101
_reflns_Friedel_coverage 0.000
_reflns_number_gt 5438
_reflns_number_total 7669
_reflns_threshold_expression 'I > 2\s(I)'
_cod_data_source_file c6cc01961g2.cif
_cod_data_source_block Ni_PDP
_cod_database_code 7124615
_shelx_space_group_comment
;
The symmetry employed for this shelxl refinement is uniquely defined
by the following loop, which should always be used as a source of
symmetry information in preference to the above space-group names.
They are only intended as comments.
;
_olex2_refinement_description
;
1. Others
 Fixed Uiso: H5A(0.015) H12A(0.025) H12B(0.025) H12C(0.021) H12D(0.021)
 H5B(0.016) H14A(0.021) H14B(0.021) H16A(0.023) H16B(0.023) H14C(0.021)
 H14D(0.021) H11A(0.044) H11B(0.044) H11C(0.044) H10A(0.026) H10B(0.026)
 H10C(0.026) H10D(0.026) H13A(0.043) H13B(0.043) H13C(0.043) H13D(0.049)
 H13E(0.049) H13F(0.049) H15A(0.042) H15B(0.042) H15C(0.042) H17A(0.054)
 H17B(0.054) H17C(0.054) H11D(0.049) H11E(0.049) H11F(0.049) H15D(0.04)
 H15E(0.04) H15F(0.04) H16C(0.028) H16D(0.028) H17D(0.074) H17E(0.074)
 H17F(0.074)
 Fixed X: H5A(0.5638) H12A(-0.2423) H12B(-0.239) H12C(0.4894) H12D(0.5748)
 H5B(-0.166) H14A(-0.2278) H14B(-0.2376) H16A(0.0817) H16B(-0.0606)
 H14C(0.7471) H14D(0.7845) H11A(0.0041) H11B(-0.1414) H11C(-0.0634)
 H10A(0.1585) H10B(0.2842) H10C(-0.0822) H10D(0.0636) H13A(0.5045) H13B(0.4231)
 H13C(0.5744) H13D(-0.3008) H13E(-0.4018) H13F(-0.2973) H15A(-0.2897) H15B(-
 0.3972) H15C(-0.307) H17A(0.6565) H17B(0.6556) H17C(0.5258) H11D(0.1973)
 H11E(0.0729) H11F(0.1029) H15D(0.6782) H15E(0.6351) H15F(0.7816) H16C(0.7248)
 H16D(0.6022) H17D(-0.054) H17E(-0.1368) H17F(0.0053)
 Fixed Y: H5A(0.4748) H12A(0.9924) H12B(0.9271) H12C(0.2389) H12D(0.3084)
 H5B(0.9579) H14A(1.0887) H14B(1.0804) H16A(0.9662) H16B(1.0471) H14C(0.5172)
 H14D(0.6109) H11A(0.5942) H11B(0.6724) H11C(0.6249) H10A(0.3412) H10B(0.2548)
 H10C(0.8038) H10D(0.7251) H13A(0.3477) H13B(0.275) H13C(0.2228) H13D(0.8694)
 H13E(0.9208) H13F(0.8039) H15A(0.9401) H15B(1.0374) H15C(0.9391) H17A(0.8125)
 H17B(0.9252) H17C(0.9058) H11D(0.297) H11E(0.3864) H11F(0.2642) H15D(0.6089)
 H15E(0.5183) H15F(0.4931) H16C(0.7981) H16D(0.8987) H17D(0.9327) H17E(0.9145)
 H17F(0.8326)
 Fixed Z: H5A(0.3383) H12A(0.7518) H12B(0.8614) H12C(0.4686) H12D(0.4136)
 H5B(0.5757) H14A(0.3283) H14B(0.4466) H16A(0.1202) H16B(0.1658) H14C(0.2564)
 H14D(0.1809) H11A(0.8837) H11B(0.9197) H11C(1.0004) H10A(0.6489) H10B(0.583)
 H10C(0.9418) H10D(0.9111) H13A(0.2668) H13B(0.3216) H13C(0.2882) H13D(0.711)
 H13E(0.815) H13F(0.8205) H15A(0.3668) H15B(0.4308) H15C(0.4857) H17A(0.0595)
 H17B(0.0661) H17C(0.1081) H11D(0.4467) H11E(0.5098) H11F(0.5508) H15D(0.0722)
 H15E(0.1489) H15F(0.0857) H16C(0.1983) H16D(0.2446) H17D(0.0632) H17E(0.18)
 H17F(0.1361)
;
_shelx_shelxl_version_number 2014/7
_olex2_submission_special_instructions 'No special instructions were received'

loop_
_space_group_symop_operation_xyz
'x, y, z'
'-x, -y, -z'

loop_
_atom_site_label
_atom_site_type_symbol
_atom_site_fract_x
_atom_site_fract_y
_atom_site_fract_z
_atom_site_U_iso_or_equiv
_atom_site_adp_type
_atom_site_occupancy
_atom_site_site_symmetry_order
_atom_site_calc_flag
_atom_site_refinement_flags_posn
_atom_site_refinement_flags_occupancy
Ni1 Ni 0.22116(4) 0.73378(3) 0.47438(3) 0.01283(11) Uani 1 1 d . .
O2B O 0.2234(2) 0.81095(18) 0.23355(16) 0.0196(5) Uani 1 1 d . .
O1A O 0.0880(2) 0.56121(17) 0.60217(17) 0.0188(5) Uani 1 1 d . .
O2A O 0.3702(2) 0.89641(17) 0.36423(17) 0.0195(5) Uani 1 1 d . .
O1B O 0.2184(2) 0.67447(17) 0.71387(17) 0.0195(5) Uani 1 1 d . .
N2B N 0.0990(2) 0.8349(2) 0.40474(19) 0.0128(6) Uani 1 1 d . .
N1A N 0.2730(2) 0.5796(2) 0.48454(19) 0.0127(6) Uani 1 1 d . .
N1B N 0.0986(2) 0.78213(19) 0.60734(19) 0.0117(6) Uani 1 1 d . .
N2A N 0.3924(2) 0.72044(19) 0.38479(18) 0.0122(6) Uani 1 1 d . .
C6A C 0.4889(3) 0.6332(2) 0.3446(2) 0.0125(7) Uani 1 1 d . .
C1A C 0.1959(3) 0.5220(2) 0.5456(2) 0.0145(7) Uani 1 1 d . .
C3B C -0.0877(3) 0.8533(2) 0.7412(2) 0.0159(7) Uani 1 1 d . .
C1B C 0.1177(3) 0.7376(2) 0.7032(2) 0.0136(7) Uani 1 1 d . .
C2A C 0.2703(3) 0.4068(2) 0.5295(2) 0.0154(7) Uani 1 1 d . .
C5A C 0.4889(3) 0.5315(2) 0.3690(2) 0.0127(7) Uani 1 1 d . .
H5A H 0.5638 0.4748 0.3383 0.015 Uiso 1 1 calc R .
C9B C 0.1225(3) 0.8538(2) 0.2970(2) 0.0143(7) Uani 1 1 d . .
C4A C 0.3855(3) 0.5079(2) 0.4360(2) 0.0115(7) Uani 1 1 d . .
C7B C -0.0824(3) 0.9631(2) 0.3668(2) 0.0141(7) Uani 1 1 d . .
C6B C -0.0213(3) 0.9002(2) 0.4477(2) 0.0125(7) Uani 1 1 d . .
C8A C 0.5643(3) 0.7647(3) 0.2681(2) 0.0149(7) Uani 1 1 d . .
C8B C 0.0050(3) 0.9356(2) 0.2761(2) 0.0160(7) Uani 1 1 d . .
C2B C -0.0035(3) 0.7836(2) 0.7872(2) 0.0144(7) Uani 1 1 d . .
C12B C -0.2239(3) 0.9206(3) 0.7884(3) 0.0206(8) Uani 1 1 d . .
H12A H -0.2423 0.9924 0.7518 0.025 Uiso 1 1 calc R .
H12B H -0.2390 0.9271 0.8614 0.025 Uiso 1 1 calc R .
C12A C 0.4952(3) 0.3017(2) 0.4202(2) 0.0173(7) Uani 1 1 d . .
H12C H 0.4894 0.2389 0.4686 0.021 Uiso 1 1 calc R .
H12D H 0.5748 0.3084 0.4136 0.021 Uiso 1 1 calc R .
C4B C -0.0223(3) 0.8502(2) 0.6271(2) 0.0134(7) Uani 1 1 d . .
C7A C 0.5982(3) 0.6604(2) 0.2702(2) 0.0141(7) Uani 1 1 d . .
C5B C -0.0810(3) 0.9091(2) 0.5532(2) 0.0131(7) Uani 1 1 d . .
H5B H -0.1660 0.9579 0.5757 0.016 Uiso 1 1 calc R .
C9A C 0.4327(3) 0.8061(3) 0.3412(2) 0.0142(7) Uani 1 1 d . .
C3A C 0.3851(3) 0.3984(2) 0.4637(2) 0.0131(7) Uani 1 1 d . .
C14B C -0.2174(3) 1.0387(2) 0.3900(3) 0.0177(7) Uani 1 1 d . .
H14A H -0.2278 1.0887 0.3283 0.021 Uiso 1 1 calc R .
H14B H -0.2376 1.0804 0.4466 0.021 Uiso 1 1 calc R .
C16B C -0.0032(3) 0.9718(3) 0.1685(2) 0.0196(8) Uani 1 1 d . .
H16A H 0.0817 0.9662 0.1202 0.023 Uiso 1 1 calc R .
H16B H -0.0606 1.0471 0.1658 0.023 Uiso 1 1 calc R .
C14A C 0.7181(3) 0.5806(3) 0.2095(2) 0.0179(7) Uani 1 1 d . .
H14C H 0.7471 0.5172 0.2564 0.021 Uiso 1 1 calc R .
H14D H 0.7845 0.6109 0.1809 0.021 Uiso 1 1 calc R .
C11B C -0.0583(4) 0.6508(3) 0.9282(3) 0.0291(9) Uani 1 1 d . .
H11A H 0.0041 0.5942 0.8837 0.044 Uiso 1 1 calc GR .
H11B H -0.1414 0.6724 0.9197 0.044 Uiso 1 1 calc GR .
H11C H -0.0634 0.6249 1.0004 0.044 Uiso 1 1 calc GR .
C10A C 0.2152(3) 0.3243(3) 0.5781(3) 0.0218(8) Uani 1 1 d . .
H10A H 0.1585 0.3412 0.6489 0.026 Uiso 1 1 calc R .
H10B H 0.2842 0.2548 0.5830 0.026 Uiso 1 1 calc R .
C10B C -0.0179(3) 0.7457(3) 0.8984(2) 0.0213(8) Uani 1 1 d . .
H10C H -0.0822 0.8038 0.9418 0.026 Uiso 1 1 calc R .
H10D H 0.0636 0.7251 0.9111 0.026 Uiso 1 1 calc R .
C13A C 0.4997(3) 0.2854(3) 0.3147(3) 0.0287(9) Uani 1 1 d . .
H13A H 0.5045 0.3477 0.2668 0.043 Uiso 1 1 calc GR .
H13B H 0.4231 0.2750 0.3216 0.043 Uiso 1 1 calc GR .
H13C H 0.5744 0.2228 0.2882 0.043 Uiso 1 1 calc GR .
C13B C -0.3141(3) 0.8746(3) 0.7833(3) 0.0328(10) Uani 1 1 d . .
H13D H -0.3008 0.8694 0.7110 0.049 Uiso 1 1 calc GR .
H13E H -0.4018 0.9208 0.8150 0.049 Uiso 1 1 calc GR .
H13F H -0.2973 0.8039 0.8205 0.049 Uiso 1 1 calc GR .
C15B C -0.3113(3) 0.9839(3) 0.4211(3) 0.0281(9) Uani 1 1 d . .
H15A H -0.2897 0.9401 0.3668 0.042 Uiso 1 1 calc GR .
H15B H -0.3972 1.0374 0.4308 0.042 Uiso 1 1 calc GR .
H15C H -0.3070 0.9391 0.4857 0.042 Uiso 1 1 calc GR .
C17A C 0.6163(4) 0.8732(3) 0.1007(3) 0.0361(10) Uani 1 1 d . .
H17A H 0.6565 0.8125 0.0595 0.054 Uiso 1 1 calc GR .
H17B H 0.6556 0.9252 0.0661 0.054 Uiso 1 1 calc GR .
H17C H 0.5258 0.9058 0.1081 0.054 Uiso 1 1 calc GR .
C11A C 0.1403(4) 0.3173(3) 0.5157(3) 0.0329(9) Uani 1 1 d . .
H11D H 0.1973 0.2970 0.4467 0.049 Uiso 1 1 calc GR .
H11E H 0.0729 0.3864 0.5098 0.049 Uiso 1 1 calc GR .
H11F H 0.1029 0.2642 0.5508 0.049 Uiso 1 1 calc GR .
C15A C 0.7018(3) 0.5472(3) 0.1211(3) 0.0268(8) Uani 1 1 d . .
H15D H 0.6782 0.6089 0.0722 0.040 Uiso 1 1 calc GR .
H15E H 0.6351 0.5183 0.1489 0.040 Uiso 1 1 calc GR .
H15F H 0.7816 0.4931 0.0857 0.040 Uiso 1 1 calc GR .
C16A C 0.6334(3) 0.8362(3) 0.2064(3) 0.0235(8) Uani 1 1 d . .
H16C H 0.7248 0.7981 0.1983 0.028 Uiso 1 1 calc R .
H16D H 0.6022 0.8987 0.2446 0.028 Uiso 1 1 calc R .
C17B C -0.0514(5) 0.9072(4) 0.1339(3) 0.0492(13) Uani 1 1 d . .
H17D H -0.0540 0.9327 0.0632 0.074 Uiso 1 1 calc GR .
H17E H -0.1368 0.9145 0.1800 0.074 Uiso 1 1 calc GR .
H17F H 0.0053 0.8326 0.1361 0.074 Uiso 1 1 calc GR .
Cl2 Cl 0.05327(9) 0.60226(8) 0.14771(7) 0.0341(2) Uani 1 1 d . .
Cl3 Cl 0.17353(10) 0.58821(8) 0.29476(8) 0.0429(3) Uani 1 1 d . .
Cl4 Cl 0.26330(11) 0.41418(8) 0.17599(9) 0.0501(3) Uani 1 1 d . .
C52 C 0.1297(3) 0.5179(3) 0.2377(3) 0.0252(8) Uani 1 1 d . .
Cl1 Cl 0.4146(2) 0.5984(2) 0.00569(18) 0.0594(8) Uani 0.564(3) 1 d . P
Cl5 Cl 0.2328(2) 0.7898(2) -0.05571(16) 0.0644(10) Uani 0.564(3) 1 d . P
C6 C 0.3346(4) 0.7514(5) 0.0101(3) 0.0539(15) Uani 1 1 d . .
Cl6 Cl 0.4502(3) 0.7935(2) -0.0257(2) 0.0565(8) Uani 0.564(3) 1 d . P
Cl7 Cl 0.2948(4) 0.8870(2) -0.0758(2) 0.0876(16) Uani 0.436(3) 1 d . P
Cl8 Cl 0.3095(4) 0.6751(4) -0.0389(3) 0.098(2) Uani 0.436(3) 1 d . P
Cl9 Cl 0.4830(4) 0.7245(6) 0.0031(4) 0.134(3) Uani 0.436(3) 1 d . P
D6 D 0.288(4) 0.765(3) 0.070(3) 0.056(14) Uiso 1 1 d . .
D52 D 0.069(3) 0.491(3) 0.288(3) 0.031(10) Uiso 1 1 d . .

loop_
_atom_site_aniso_label
_atom_site_aniso_U_11
_atom_site_aniso_U_22
_atom_site_aniso_U_33
_atom_site_aniso_U_23
_atom_site_aniso_U_13
_atom_site_aniso_U_12
Ni1 0.0095(2) 0.0120(2) 0.0129(2) -0.00224(16) -0.00080(16) -0.00213(17)
O2B 0.0162(12) 0.0238(13) 0.0139(12) -0.0038(10) -0.0013(10) -0.0049(11)
O1A 0.0123(12) 0.0197(13) 0.0203(12) -0.0021(10) 0.0005(10) -0.0070(10)
O2A 0.0167(12) 0.0123(13) 0.0248(13) -0.0022(10) -0.0031(10) -0.0037(10)
O1B 0.0160(12) 0.0185(13) 0.0200(12) 0.0013(10) -0.0066(10) -0.0037(11)
N2B 0.0108(14) 0.0155(15) 0.0116(13) -0.0035(11) -0.0011(11) -0.0055(12)
N1A 0.0091(13) 0.0139(14) 0.0131(13) -0.0001(11) -0.0014(11) -0.0049(12)
N1B 0.0108(13) 0.0093(14) 0.0125(13) -0.0006(11) -0.0034(11) -0.0018(11)
N2A 0.0109(13) 0.0117(14) 0.0121(13) -0.0006(11) -0.0020(11) -0.0041(12)
C6A 0.0083(15) 0.0171(18) 0.0101(15) -0.0009(13) -0.0023(13) -0.0035(14)
C1A 0.0157(17) 0.0153(17) 0.0149(17) -0.0001(13) -0.0072(14) -0.0065(14)
C3B 0.0181(17) 0.0121(17) 0.0166(17) -0.0030(14) -0.0015(14) -0.0072(14)
C1B 0.0169(18) 0.0119(17) 0.0154(17) -0.0010(13) -0.0050(14) -0.0087(15)
C2A 0.0168(17) 0.0145(17) 0.0178(17) 0.0008(14) -0.0087(14) -0.0070(14)
C5A 0.0097(16) 0.0141(17) 0.0125(16) -0.0027(13) -0.0042(13) -0.0015(14)
C9B 0.0199(18) 0.0135(17) 0.0131(16) -0.0021(13) -0.0042(14) -0.0098(15)
C4A 0.0126(16) 0.0140(17) 0.0091(15) -0.0012(13) -0.0067(13) -0.0032(14)
C7B 0.0167(17) 0.0083(16) 0.0213(18) 0.0006(13) -0.0076(14) -0.0079(14)
C6B 0.0144(16) 0.0109(16) 0.0146(16) -0.0018(13) -0.0026(13) -0.0082(14)
C8A 0.0119(16) 0.0186(18) 0.0131(16) -0.0002(13) -0.0038(13) -0.0055(14)
C8B 0.0206(18) 0.0140(17) 0.0182(17) 0.0007(14) -0.0080(14) -0.0103(15)
C2B 0.0173(17) 0.0121(17) 0.0143(16) -0.0022(13) -0.0024(14) -0.0076(14)
C12B 0.0183(18) 0.0201(19) 0.0151(17) -0.0029(14) 0.0006(14) -0.0041(15)
C12A 0.0167(17) 0.0142(18) 0.0196(18) 0.0009(14) -0.0067(14) -0.0048(15)
C4B 0.0128(16) 0.0076(16) 0.0200(17) -0.0034(13) -0.0010(13) -0.0064(14)
C7A 0.0106(16) 0.0187(18) 0.0127(16) -0.0008(13) -0.0038(13) -0.0055(14)
C5B 0.0133(16) 0.0099(16) 0.0153(16) -0.0049(13) -0.0028(13) -0.0030(13)
C9A 0.0133(16) 0.0168(19) 0.0137(16) -0.0001(14) -0.0048(13) -0.0069(15)
C3A 0.0181(17) 0.0123(17) 0.0111(16) -0.0008(13) -0.0078(14) -0.0051(14)
C14B 0.0176(18) 0.0124(17) 0.0219(18) -0.0028(14) -0.0081(15) -0.0024(14)
C16B 0.0221(19) 0.0220(19) 0.0141(17) 0.0000(14) -0.0075(14) -0.0070(16)
C14A 0.0123(16) 0.0181(18) 0.0183(17) 0.0002(14) 0.0010(14) -0.0070(15)
C11B 0.038(2) 0.034(2) 0.0203(19) 0.0092(17) -0.0120(17) -0.0219(19)
C10A 0.0206(19) 0.0150(18) 0.0276(19) -0.0017(15) -0.0041(15) -0.0076(15)
C10B 0.0223(19) 0.024(2) 0.0155(17) 0.0006(15) -0.0053(15) -0.0084(16)
C13A 0.024(2) 0.025(2) 0.028(2) -0.0122(17) -0.0086(17) 0.0034(17)
C13B 0.0155(19) 0.024(2) 0.045(2) 0.0028(18) -0.0001(17) -0.0068(17)
C15B 0.0178(19) 0.024(2) 0.042(2) -0.0015(17) -0.0103(17) -0.0078(16)
C17A 0.049(3) 0.024(2) 0.026(2) 0.0027(17) 0.0008(19) -0.018(2)
C11A 0.029(2) 0.028(2) 0.050(3) -0.0022(19) -0.0144(19) -0.0165(18)
C15A 0.025(2) 0.027(2) 0.0226(19) -0.0101(16) 0.0028(16) -0.0093(17)
C16A 0.0171(18) 0.0206(19) 0.027(2) -0.0006(15) -0.0002(15) -0.0087(16)
C17B 0.090(4) 0.057(3) 0.031(2) 0.011(2) -0.033(2) -0.051(3)
Cl2 0.0339(5) 0.0354(6) 0.0316(5) -0.0009(4) -0.0182(4) -0.0060(4)
Cl3 0.0499(7) 0.0458(7) 0.0494(7) -0.0164(5) -0.0253(5) -0.0182(5)
Cl4 0.0494(7) 0.0358(6) 0.0688(8) -0.0217(6) -0.0387(6) 0.0067(5)
C52 0.027(2) 0.028(2) 0.024(2) 0.0023(16) -0.0103(17) -0.0137(18)
Cl1 0.0510(15) 0.0656(16) 0.0633(15) -0.0220(12) 0.0026(12) -0.0326(13)
Cl5 0.0344(12) 0.119(3) 0.0407(12) -0.0073(13) -0.0176(10) -0.0245(14)
C6 0.027(2) 0.115(5) 0.027(2) -0.033(3) 0.003(2) -0.030(3)
Cl6 0.0354(15) 0.0551(16) 0.088(2) -0.0110(14) -0.0103(13) -0.0299(13)
Cl7 0.102(3) 0.0408(18) 0.0420(18) 0.0011(13) 0.0067(17) 0.0162(17)
Cl8 0.118(4) 0.119(4) 0.076(2) -0.063(3) 0.042(3) -0.095(4)
Cl9 0.030(2) 0.238(7) 0.101(4) -0.028(4) -0.032(2) -0.005(3)

loop_
_atom_type_symbol
_atom_type_description
_atom_type_scat_dispersion_real
_atom_type_scat_dispersion_imag
_atom_type_scat_source
C C 0.0033 0.0016 'International Tables Vol C Tables 4.2.6.8 and 6.1.1.4'
H H 0.0000 0.0000 'International Tables Vol C Tables 4.2.6.8 and 6.1.1.4'
N N 0.0061 0.0033 'International Tables Vol C Tables 4.2.6.8 and 6.1.1.4'
O O 0.0106 0.0060 'International Tables Vol C Tables 4.2.6.8 and 6.1.1.4'
Cl Cl 0.1484 0.1585 'International Tables Vol C Tables 4.2.6.8 and 6.1.1.4'
Ni Ni 0.3393 1.1124 'International Tables Vol C Tables 4.2.6.8 and 6.1.1.4'
D D 0.0000 0.0000 'International Tables Vol C Tables 4.2.6.8 and 6.1.1.4'

loop_
_geom_angle_atom_site_label_1
_geom_angle_atom_site_label_2
_geom_angle_atom_site_label_3
_geom_angle
N1A Ni1 N2B 124.11(10)
N1B Ni1 N2B 89.73(10)
N1B Ni1 N1A 107.31(10)
N1B Ni1 N2A 141.84(11)
N2A Ni1 N2B 108.84(10)
N2A Ni1 N1A 89.81(10)
C9B N2B Ni1 125.5(2)
C6B N2B Ni1 128.2(2)
C6B N2B C9B 106.3(3)
C1A N1A Ni1 125.5(2)
C4A N1A Ni1 128.1(2)
C4A N1A C1A 106.4(2)
C1B N1B Ni1 124.3(2)
C4B N1B Ni1 128.2(2)
C4B N1B C1B 106.8(2)
C6A N2A Ni1 128.0(2)
C6A N2A C9A 106.7(2)
C9A N2A Ni1 124.9(2)
N2A C6A C5A 125.1(3)
N2A C6A C7A 110.6(3)
C5A C6A C7A 124.3(3)
O1A C1A N1A 124.6(3)
O1A C1A C2A 126.8(3)
N1A C1A C2A 108.5(3)
C2B C3B C12B 129.4(3)
C2B C3B C4B 106.9(3)
C12B C3B C4B 123.7(3)
O1B C1B N1B 124.3(3)
O1B C1B C2B 126.8(3)
N1B C1B C2B 108.8(3)
C3A C2A C1A 107.1(3)
C3A C2A C10A 130.2(3)
C10A C2A C1A 122.7(3)
C6A C5A H5A 118.2
C6A C5A C4A 123.6(3)
C4A C5A H5A 118.2
O2B C9B N2B 124.4(3)
O2B C9B C8B 127.0(3)
N2B C9B C8B 108.6(3)
N1A C4A C5A 125.0(3)
N1A C4A C3A 111.1(3)
C5A C4A C3A 123.9(3)
C6B C7B C14B 123.9(3)
C8B C7B C6B 106.6(3)
C8B C7B C14B 129.5(3)
N2B C6B C7B 111.0(3)
N2B C6B C5B 124.9(3)
C5B C6B C7B 124.1(3)
C7A C8A C9A 107.0(3)
C7A C8A C16A 131.0(3)
C9A C8A C16A 122.0(3)
C9B C8B C16B 122.2(3)
C7B C8B C9B 107.5(3)
C7B C8B C16B 130.2(3)
C3B C2B C1B 106.9(3)
C3B C2B C10B 130.9(3)
C10B C2B C1B 122.1(3)
C3B C12B H12A 109.2
C3B C12B H12B 109.2
C3B C12B C13B 112.2(3)
H12A C12B H12B 107.9
C13B C12B H12A 109.2
C13B C12B H12B 109.2
H12C C12A H12D 107.9
C3A C12A H12C 109.2
C3A C12A H12D 109.2
C3A C12A C13A 112.2(3)
C13A C12A H12C 109.2
C13A C12A H12D 109.2
N1B C4B C3B 110.6(3)
N1B C4B C5B 125.4(3)
C5B C4B C3B 124.0(3)
C6A C7A C14A 123.3(3)
C8A C7A C6A 107.2(3)
C8A C7A C14A 129.5(3)
C6B C5B H5B 118.4
C4B C5B C6B 123.2(3)
C4B C5B H5B 118.4
O2A C9A N2A 124.1(3)
O2A C9A C8A 127.3(3)
N2A C9A C8A 108.5(3)
C2A C3A C4A 106.9(3)
C2A C3A C12A 129.2(3)
C4A C3A C12A 123.9(3)
C7B C14B H14A 108.9
C7B C14B H14B 108.9
C7B C14B C15B 113.2(3)
H14A C14B H14B 107.8
C15B C14B H14A 108.9
C15B C14B H14B 108.9
C8B C16B H16A 109.2
C8B C16B H16B 109.2
C8B C16B C17B 112.2(3)
H16A C16B H16B 107.9
C17B C16B H16A 109.2
C17B C16B H16B 109.2
C7A C14A H14C 109.1
C7A C14A H14D 109.1
C7A C14A C15A 112.6(3)
H14C C14A H14D 107.8
C15A C14A H14C 109.1
C15A C14A H14D 109.1
H11A C11B H11B 109.5
H11A C11B H11C 109.5
H11B C11B H11C 109.5
C10B C11B H11A 109.5
C10B C11B H11B 109.5
C10B C11B H11C 109.5
C2A C10A H10A 109.3
C2A C10A H10B 109.3
C2A C10A C11A 111.5(3)
H10A C10A H10B 108.0
C11A C10A H10A 109.3
C11A C10A H10B 109.3
C2B C10B C11B 110.5(3)
C2B C10B H10C 109.6
C2B C10B H10D 109.6
C11B C10B H10C 109.6
C11B C10B H10D 109.6
H10C C10B H10D 108.1
C12A C13A H13A 109.5
C12A C13A H13B 109.5
C12A C13A H13C 109.5
H13A C13A H13B 109.5
H13A C13A H13C 109.5
H13B C13A H13C 109.5
C12B C13B H13D 109.5
C12B C13B H13E 109.5
C12B C13B H13F 109.5
H13D C13B H13E 109.5
H13D C13B H13F 109.5
H13E C13B H13F 109.5
C14B C15B H15A 109.5
C14B C15B H15B 109.5
C14B C15B H15C 109.5
H15A C15B H15B 109.5
H15A C15B H15C 109.5
H15B C15B H15C 109.5
H17A C17A H17B 109.5
H17A C17A H17C 109.5
H17B C17A H17C 109.5
C16A C17A H17A 109.5
C16A C17A H17B 109.5
C16A C17A H17C 109.5
C10A C11A H11D 109.5
C10A C11A H11E 109.5
C10A C11A H11F 109.5
H11D C11A H11E 109.5
H11D C11A H11F 109.5
H11E C11A H11F 109.5
C14A C15A H15D 109.5
C14A C15A H15E 109.5
C14A C15A H15F 109.5
H15D C15A H15E 109.5
H15D C15A H15F 109.5
H15E C15A H15F 109.5
C8A C16A C17A 112.4(3)
C8A C16A H16C 109.1
C8A C16A H16D 109.1
C17A C16A H16C 109.1
C17A C16A H16D 109.1
H16C C16A H16D 107.9
C16B C17B H17D 109.5
C16B C17B H17E 109.5
C16B C17B H17F 109.5
H17D C17B H17E 109.5
H17D C17B H17F 109.5
H17E C17B H17F 109.5
Cl2 C52 D52 105(2)
Cl3 C52 Cl2 110.6(2)
Cl3 C52 D52 111(2)
Cl4 C52 Cl2 109.7(2)
Cl4 C52 Cl3 110.0(2)
Cl4 C52 D52 110(2)
C6 Cl1 Cl9 46.12(18)
Cl8 Cl1 C6 52.54(19)
Cl8 Cl1 Cl9 93.4(2)
C6 Cl5 Cl7 70.4(2)
Cl8 Cl5 C6 59.9(3)
Cl8 Cl5 Cl7 121.6(2)
Cl1 C6 Cl7 143.8(3)
Cl1 C6 D6 109(3)
Cl5 C6 Cl1 104.5(3)
Cl5 C6 Cl7 56.9(2)
Cl5 C6 Cl9 145.7(4)
Cl5 C6 D6 103(3)
Cl6 C6 Cl1 105.8(3)
Cl6 C6 Cl5 121.9(4)
Cl6 C6 Cl7 69.5(3)
Cl6 C6 Cl9 32.8(3)
Cl6 C6 D6 112(3)
Cl7 C6 D6 106(3)
Cl8 C6 Cl1 49.9(3)
Cl8 C6 Cl5 54.6(3)
Cl8 C6 Cl6 132.1(3)
Cl8 C6 Cl7 105.3(3)
Cl8 C6 Cl9 118.3(4)
Cl8 C6 D6 115(3)
Cl9 C6 Cl1 76.6(4)
Cl9 C6 Cl7 101.8(4)
Cl9 C6 D6 109(3)
C6 Cl6 Cl7 62.9(2)
Cl9 Cl6 C6 75.6(4)
Cl9 Cl6 Cl7 137.3(5)
Cl5 Cl7 C6 52.71(17)
Cl5 Cl7 Cl6 97.42(16)
C6 Cl7 Cl6 47.57(16)
Cl1 Cl8 C6 77.6(3)
Cl5 Cl8 Cl1 142.9(3)
Cl5 Cl8 C6 65.5(2)
C6 Cl9 Cl1 57.3(3)
Cl6 Cl9 Cl1 122.7(4)
Cl6 Cl9 C6 71.6(3)

loop_
_geom_bond_atom_site_label_1
_geom_bond_atom_site_label_2
_geom_bond_distance
Ni1 N2B 1.964(3)
Ni1 N1A 1.962(3)
Ni1 N1B 1.955(2)
Ni1 N2A 1.958(2)
O2B C9B 1.216(4)
O1A C1A 1.218(4)
O2A C9A 1.214(4)
O1B C1B 1.216(4)
N2B C9B 1.411(4)
N2B C6B 1.349(4)
N1A C1A 1.416(4)
N1A C4A 1.347(4)
N1B C1B 1.404(4)
N1B C4B 1.342(4)
N2A C6A 1.343(4)
N2A C9A 1.415(4)
C6A C5A 1.387(4)
C6A C7A 1.497(4)
C1A C2A 1.500(4)
C3B C2B 1.336(4)
C3B C12B 1.498(4)
C3B C4B 1.500(4)
C1B C2B 1.497(4)
C2A C3A 1.338(4)
C2A C10A 1.489(4)
C5A H5A 0.9500
C5A C4A 1.389(4)
C9B C8B 1.495(4)
C4A C3A 1.494(4)
C7B C6B 1.496(4)
C7B C8B 1.332(4)
C7B C14B 1.496(4)
C6B C5B 1.393(4)
C8A C7A 1.335(4)
C8A C9A 1.495(4)
C8A C16A 1.499(4)
C8B C16B 1.503(4)
C2B C10B 1.496(4)
C12B H12A 0.9900
C12B H12B 0.9900
C12B C13B 1.531(5)
C12A H12C 0.9900
C12A H12D 0.9900
C12A C3A 1.498(4)
C12A C13A 1.528(4)
C4B C5B 1.389(4)
C7A C14A 1.499(4)
C5B H5B 0.9500
C14B H14A 0.9900
C14B H14B 0.9900
C14B C15B 1.529(4)
C16B H16A 0.9900
C16B H16B 0.9900
C16B C17B 1.512(5)
C14A H14C 0.9900
C14A H14D 0.9900
C14A C15A 1.530(5)
C11B H11A 0.9800
C11B H11B 0.9800
C11B H11C 0.9800
C11B C10B 1.532(5)
C10A H10A 0.9900
C10A H10B 0.9900
C10A C11A 1.531(5)
C10B H10C 0.9900
C10B H10D 0.9900
C13A H13A 0.9800
C13A H13B 0.9800
C13A H13C 0.9800
C13B H13D 0.9800
C13B H13E 0.9800
C13B H13F 0.9800
C15B H15A 0.9800
C15B H15B 0.9800
C15B H15C 0.9800
C17A H17A 0.9800
C17A H17B 0.9800
C17A H17C 0.9800
C17A C16A 1.516(5)
C11A H11D 0.9800
C11A H11E 0.9800
C11A H11F 0.9800
C15A H15D 0.9800
C15A H15E 0.9800
C15A H15F 0.9800
C16A H16C 0.9900
C16A H16D 0.9900
C17B H17D 0.9800
C17B H17E 0.9800
C17B H17F 0.9800
Cl2 C52 1.766(4)
Cl3 C52 1.747(4)
Cl4 C52 1.745(4)
C52 D52 0.97(4)
Cl1 C6 1.947(6)
Cl1 Cl8 1.524(6)
Cl1 Cl9 2.249(8)
Cl5 C6 1.664(5)
Cl5 Cl7 1.751(5)
Cl5 Cl8 1.491(5)
C6 Cl6 1.633(5)
C6 Cl7 1.970(6)
C6 Cl8 1.582(6)
C6 Cl9 1.667(6)
C6 D6 0.84(4)
Cl6 Cl7 2.073(5)
Cl6 Cl9 0.932(7)

loop_
_geom_torsion_atom_site_label_1
_geom_torsion_atom_site_label_2
_geom_torsion_atom_site_label_3
_geom_torsion_atom_site_label_4
_geom_torsion
Ni1 N2B C9B O2B -1.9(4)
Ni1 N2B C9B C8B 179.50(19)
Ni1 N2B C6B C7B -178.95(19)
Ni1 N2B C6B C5B 1.5(4)
Ni1 N1A C1A O1A -2.3(4)
Ni1 N1A C1A C2A 178.69(19)
Ni1 N1A C4A C5A 1.1(4)
Ni1 N1A C4A C3A -178.94(19)
Ni1 N1B C1B O1B 10.7(4)
Ni1 N1B C1B C2B -171.25(19)
Ni1 N1B C4B C3B 171.86(19)
Ni1 N1B C4B C5B -7.2(4)
Ni1 N2A C6A C5A -7.6(4)
Ni1 N2A C6A C7A 173.12(19)
Ni1 N2A C9A O2A 9.3(4)
Ni1 N2A C9A C8A -173.37(19)
O2B C9B C8B C7B -178.5(3)
O2B C9B C8B C16B 3.2(5)
O1A C1A C2A C3A -178.2(3)
O1A C1A C2A C10A 4.3(5)
O1B C1B C2B C3B 176.7(3)
O1B C1B C2B C10B -7.3(5)
N2B C9B C8B C7B 0.1(3)
N2B C9B C8B C16B -178.3(3)
N2B C6B C5B C4B -0.3(5)
N1A C1A C2A C3A 0.8(3)
N1A C1A C2A C10A -176.7(3)
N1A C4A C3A C2A -0.1(3)
N1A C4A C3A C12A 178.4(3)
N1B C1B C2B C3B -1.3(3)
N1B C1B C2B C10B 174.7(3)
N1B C4B C5B C6B 3.3(5)
N2A C6A C5A C4A 2.7(5)
N2A C6A C7A C8A 0.4(4)
N2A C6A C7A C14A -177.5(3)
C6A N2A C9A O2A -176.7(3)
C6A N2A C9A C8A 0.7(3)
C6A C5A C4A N1A 0.6(5)
C6A C5A C4A C3A -179.3(3)
C6A C7A C14A C15A 74.2(4)
C1A N1A C4A C5A -179.4(3)
C1A N1A C4A C3A 0.6(3)
C1A C2A C3A C4A -0.4(3)
C1A C2A C3A C12A -178.8(3)
C1A C2A C10A C11A 82.7(4)
C3B C2B C10B C11B 88.1(4)
C3B C4B C5B C6B -175.7(3)
C1B N1B C4B C3B 0.9(3)
C1B N1B C4B C5B -178.2(3)
C1B C2B C10B C11B -86.9(4)
C5A C6A C7A C8A -178.9(3)
C5A C6A C7A C14A 3.2(5)
C5A C4A C3A C2A 179.9(3)
C5A C4A C3A C12A -1.7(5)
C9B N2B C6B C7B 1.7(3)
C9B N2B C6B C5B -177.8(3)
C9B C8B C16B C17B 91.1(4)
C4A N1A C1A O1A 178.2(3)
C4A N1A C1A C2A -0.9(3)
C7B C6B C5B C4B -179.8(3)
C7B C8B C16B C17B -86.8(5)
C6B N2B C9B O2B 177.5(3)
C6B N2B C9B C8B -1.1(3)
C6B C7B C8B C9B 0.9(3)
C6B C7B C8B C16B 179.0(3)
C6B C7B C14B C15B -79.0(4)
C8A C7A C14A C15A -103.3(4)
C8B C7B C6B N2B -1.7(3)
C8B C7B C6B C5B 177.8(3)
C8B C7B C14B C15B 99.4(4)
C2B C3B C12B C13B -100.7(4)
C2B C3B C4B N1B -1.7(3)
C2B C3B C4B C5B 177.4(3)
C12B C3B C2B C1B 179.0(3)
C12B C3B C2B C10B 3.5(6)
C12B C3B C4B N1B -179.2(3)
C12B C3B C4B C5B -0.1(5)
C4B N1B C1B O1B -177.9(3)
C4B N1B C1B C2B 0.2(3)
C4B C3B C2B C1B 1.7(3)
C4B C3B C2B C10B -173.8(3)
C4B C3B C12B C13B 76.2(4)
C7A C6A C5A C4A -178.1(3)
C7A C8A C9A O2A 176.8(3)
C7A C8A C9A N2A -0.4(3)
C7A C8A C16A C17A 85.2(4)
C9A N2A C6A C5A 178.6(3)
C9A N2A C6A C7A -0.7(3)
C9A C8A C7A C6A 0.0(3)
C9A C8A C7A C14A 177.8(3)
C9A C8A C16A C17A -92.9(4)
C3A C2A C10A C11A -94.2(4)
C14B C7B C6B N2B 177.0(3)
C14B C7B C6B C5B -3.5(5)
C14B C7B C8B C9B -177.7(3)
C14B C7B C8B C16B 0.4(6)
C10A C2A C3A C4A 176.8(3)
C10A C2A C3A C12A -1.6(6)
C13A C12A C3A C2A 95.1(4)
C13A C12A C3A C4A -83.0(4)
C16A C8A C7A C6A -178.3(3)
C16A C8A C7A C14A -0.6(6)
C16A C8A C9A O2A -4.6(5)
C16A C8A C9A N2A 178.1(3)
Cl1 C6 Cl6 Cl7 142.1(3)
Cl1 C6 Cl6 Cl9 -27.5(5)
Cl1 C6 Cl8 Cl5 -177.1(2)
Cl1 C6 Cl9 Cl6 152.8(5)
Cl5 C6 Cl6 Cl7 23.3(3)
Cl5 C6 Cl6 Cl9 -146.3(6)
Cl5 C6 Cl8 Cl1 177.1(2)
Cl5 C6 Cl9 Cl1 -96.0(8)
Cl5 C6 Cl9 Cl6 56.8(10)
C6 Cl1 Cl8 Cl5 4.4(4)
C6 Cl5 Cl7 Cl6 17.4(2)
C6 Cl5 Cl8 Cl1 -4.8(4)
C6 Cl6 Cl9 Cl1 27.2(4)
Cl6 C6 Cl8 Cl1 73.7(5)
Cl6 C6 Cl8 Cl5 -103.4(5)
Cl6 C6 Cl9 Cl1 -152.8(5)
Cl7 Cl5 C6 Cl1 -145.7(3)
Cl7 Cl5 C6 Cl6 -26.2(3)
Cl7 Cl5 C6 Cl8 -148.0(2)
Cl7 Cl5 C6 Cl9 -58.5(8)
Cl7 Cl5 Cl8 Cl1 31.1(5)
Cl7 Cl5 Cl8 C6 35.8(3)
Cl7 C6 Cl6 Cl9 -169.6(5)
Cl7 C6 Cl8 Cl1 149.7(3)
Cl7 C6 Cl8 Cl5 -27.4(2)
Cl7 C6 Cl9 Cl1 -142.9(3)
Cl7 C6 Cl9 Cl6 10.0(5)
Cl7 Cl6 Cl9 Cl1 13.5(10)
Cl7 Cl6 Cl9 C6 -13.7(6)
Cl8 Cl5 C6 Cl1 2.31(19)
Cl8 Cl5 C6 Cl6 121.8(4)
Cl8 Cl5 C6 Cl7 148.0(2)
Cl8 Cl5 C6 Cl9 89.6(8)
Cl8 Cl5 Cl7 C6 -32.5(3)
Cl8 Cl5 Cl7 Cl6 -15.1(3)
Cl8 C6 Cl6 Cl7 92.4(5)
Cl8 C6 Cl6 Cl9 -77.2(7)
Cl8 C6 Cl9 Cl1 -28.1(3)
Cl8 C6 Cl9 Cl6 124.7(6)
Cl9 Cl1 Cl8 Cl5 -18.6(4)
Cl9 Cl1 Cl8 C6 -23.1(2)
Cl9 C6 Cl6 Cl7 169.6(5)
Cl9 C6 Cl8 Cl1 36.8(4)
Cl9 C6 Cl8 Cl5 -140.2(5)
